data_4514657
loop_
_publ_author_name
'Paulson, Erik R.'
'Moore, Curtis E.'
'Rheingold, Arnold L.'
'Pullman, David P.'
'Sindewald, Ryan W.'
'Cooksy, Andrew L.'
'Grotjahn, Douglas B.'

_publ_section_title
;
 Dynamic \p-Bonding of Imidazolyl Substituent in a Formally 16-Electron
 Cp*Ru(\k2-P,N)+ Catalyst Allows Dramatic Rate Increases in (E)-Selective
 Monoisomerization of Alkenes
;
_journal_issue 8
_journal_name_full 'ACS Catalysis'
_journal_page_first 7217
_journal_paper_doi 10.1021/acscatal.8b04345
_journal_volume 9
_journal_year 2019
_chemical_formula_moiety 'C24 H39 F3 N2 P Ru, F6 P'
_chemical_formula_sum 'C24 H39 F9 N2 P2 Ru'
_chemical_formula_weight 689.58
_space_group_crystal_system monoclinic
_space_group_IT_number 14
_space_group_name_Hall '-P 2ybc'
_space_group_name_H-M_alt 'P 1 21/c 1'
_symmetry_space_group_name_Hall '-P 2ybc'
_symmetry_space_group_name_H-M 'P 1 21/c 1'
_atom_sites_solution_hydrogens geom
_audit_creation_date 2018-10-22
_audit_creation_method
;
Olex2 1.2
(compiled 2018.05.29 svn.r3508 for OlexSys, GUI svn.r5506)
;
_cell_angle_alpha 90
_cell_angle_beta 113.1800(10)
_cell_angle_gamma 90
_cell_formula_units_Z 8
_cell_length_a 22.5581(7)
_cell_length_b 12.7798(4)
_cell_length_c 22.1335(7)
_cell_measurement_reflns_used 9790
_cell_measurement_temperature 100
_cell_measurement_theta_max 28.30
_cell_measurement_theta_min 2.53
_cell_volume 5865.7(3)
_computing_cell_refinement 'SAINT v8.34A (Bruker, 2013)'
_computing_data_collection 'APEX2 v2013.6-2 (Bruker, 2013)'
_computing_data_reduction 'SAINT v8.34A (Bruker, 2013)'
_computing_molecular_graphics 'Olex2 (Dolomanov et al., 2009)'
_computing_publication_material 'Olex2 (Dolomanov et al., 2009)'
_computing_structure_refinement 'XL (Sheldrick, 2008)'
_computing_structure_solution 'ShelXT (Sheldrick, 2008)'
_diffrn_ambient_temperature 100.0
_diffrn_detector_area_resol_mean 7.9
_diffrn_detector_type 'CCD Area Detector'
_diffrn_measured_fraction_theta_full 0.999
_diffrn_measured_fraction_theta_max 0.995
_diffrn_measurement_device 'Kappa Four-Circle Diffractometer'
_diffrn_measurement_device_type 'Bruker APEX-II CCD'
_diffrn_measurement_method '\f and \w scans'
_diffrn_radiation_type MoK\a
_diffrn_radiation_wavelength 0.71073
_diffrn_reflns_av_R_equivalents 0.0387
_diffrn_reflns_av_unetI/netI 0.0288
_diffrn_reflns_Laue_measured_fraction_full 0.999
_diffrn_reflns_Laue_measured_fraction_max 0.995
_diffrn_reflns_limit_h_max 29
_diffrn_reflns_limit_h_min -30
_diffrn_reflns_limit_k_max 17
_diffrn_reflns_limit_k_min -17
_diffrn_reflns_limit_l_max 21
_diffrn_reflns_limit_l_min -29
_diffrn_reflns_number 59436
_diffrn_reflns_point_group_measured_fraction_full 0.999
_diffrn_reflns_point_group_measured_fraction_max 0.995
_diffrn_reflns_theta_full 26.000
_diffrn_reflns_theta_max 28.326
_diffrn_reflns_theta_min 0.982
_diffrn_standards_number 0
_exptl_absorpt_coefficient_mu 0.718
_exptl_absorpt_correction_T_max 0.0962
_exptl_absorpt_correction_T_min 0.0663
_exptl_absorpt_correction_type multi-scan
_exptl_absorpt_process_details
;
SADABS-2014/5 (Bruker,2014/5) was used for absorption correction.
wR2(int) was 0.1261 before and 0.0483 after correction.
The Ratio of minimum to maximum transmission is 0.6892.
The \l/2 correction factor is 0.00150.
;
_exptl_crystal_colour blue
_exptl_crystal_colour_primary blue
_exptl_crystal_density_diffrn 1.562
_exptl_crystal_description plate
_exptl_crystal_F_000 2816
_exptl_crystal_size_max 0.28
_exptl_crystal_size_mid 0.16
_exptl_crystal_size_min 0.08
_refine_diff_density_max 1.865
_refine_diff_density_min -1.263
_refine_diff_density_rms 0.088
_refine_ls_extinction_method none
_refine_ls_goodness_of_fit_ref 1.029
_refine_ls_hydrogen_treatment constr
_refine_ls_matrix_type full
_refine_ls_number_parameters 709
_refine_ls_number_reflns 14544
_refine_ls_number_restraints 0
_refine_ls_restrained_S_all 1.029
_refine_ls_R_factor_all 0.0468
_refine_ls_R_factor_gt 0.0372
_refine_ls_shift/su_max 0.002
_refine_ls_shift/su_mean 0.000
_refine_ls_structure_factor_coef Fsqd
_refine_ls_weighting_details 'w=1/[\s^2^(Fo^2^)+(0.0458P)^2^+7.7748P] where P=(Fo^2^+2Fc^2^)/3'
_refine_ls_weighting_scheme calc
_refine_ls_wR_factor_gt 0.0948
_refine_ls_wR_factor_ref 0.1040
_reflns_Friedel_coverage 0.000
_reflns_number_gt 12155
_reflns_number_total 14544
_reflns_threshold_expression 'I > 2\s(I)'
_cod_data_source_file cs8b04345_si_005.cif
_cod_data_source_block Complex6
_cod_database_code 4514657
_shelx_shelxl_version_number 2016/6
_shelx_space_group_comment
;
The symmetry employed for this shelxl refinement is uniquely defined
by the following loop, which should always be used as a source of
symmetry information in preference to the above space-group names.
They are only intended as comments.
;
_shelx_estimated_absorpt_t_max 0.945
_shelx_estimated_absorpt_t_min 0.824
_olex2_refinement_description
;
1. Fixed Uiso
 At 1.2 times of:
  All C(H) groups
 At 1.5 times of:
  All C(H,H,H) groups
2.a Ternary CH refined with riding coordinates:
 C47(H47), C23(H23), C44(H44), C20(H20)
2.b Aromatic/amide H refined with riding coordinates:
 C36(H36), C12(H12)
2.c Idealised Me refined as rotating group:
 C33(H33A,H33B,H33C), C24(H24A,H24B,H24C), C21(H21A,H21B,H21C), C38(H38A,H38B,
 H38C), C46(H46A,H46B,H46C), C43(H43A,H43B,H43C), C14(H14A,H14B,H14C), C16(H16A,
 H16B,H16C), C31(H31A,H31B,H31C), C48(H48A,H48B,H48C), C9(H9A,H9B,H9C),
 C41(H41A,H41B,H41C), C40(H40A,H40B,H40C), C8(H8A,H8B,H8C), C34(H34A,H34B,H34C),
  C7(H7A,H7B,H7C), C19(H19A,H19B,H19C), C17(H17A,H17B,H17C), C45(H45A,H45B,
 H45C), C42(H42A,H42B,H42C), C10(H10A,H10B,H10C), C32(H32A,H32B,H32C), C18(H18A,
 H18B,H18C), C22(H22A,H22B,H22C)
;
_olex2_submission_special_instructions 'No special instructions were received'

loop_
_space_group_symop_operation_xyz
'x, y, z'
'-x, y+1/2, -z+1/2'
'-x, -y, -z'
'x, -y-1/2, z-1/2'

loop_
_atom_site_label
_atom_site_type_symbol
_atom_site_fract_x
_atom_site_fract_y
_atom_site_fract_z
_atom_site_U_iso_or_equiv
_atom_site_adp_type
_atom_site_occupancy
_atom_site_site_symmetry_order
_atom_site_calc_flag
_atom_site_refinement_flags_posn
Ru2 Ru 0.56826(2) 0.70261(2) 0.37902(2) 0.01700(5) Uani 1 1 d .
Ru1 Ru 0.92744(2) 0.28855(2) 0.62018(2) 0.01886(5) Uani 1 1 d .
P1 P 0.64970(3) 0.68311(4) 0.33609(3) 0.01751(11) Uani 1 1 d .
P2 P 0.84657(3) 0.30053(4) 0.66456(3) 0.01942(11) Uani 1 1 d .
P3 P 0.74667(3) 0.27321(5) 0.35600(3) 0.02257(12) Uani 1 1 d .
P4 P 0.75673(3) 0.71165(5) 0.65354(3) 0.02555(13) Uani 1 1 d .
F6 F 0.75910(7) 0.37654(11) 0.39940(7) 0.0341(3) Uani 1 1 d .
F11 F 0.74290(7) 0.62150(12) 0.60059(7) 0.0344(3) Uani 1 1 d .
F14 F 0.53107(8) 0.37265(11) 0.39638(8) 0.0373(3) Uani 1 1 d .
F18 F 0.96150(8) 0.62066(12) 0.61201(8) 0.0391(4) Uani 1 1 d .
F1 F 0.75466(8) 0.20487(11) 0.41951(8) 0.0355(3) Uani 1 1 d .
F15 F 0.61966(7) 0.44377(12) 0.40372(9) 0.0404(4) Uani 1 1 d .
F2 F 0.82260(7) 0.26291(14) 0.37425(8) 0.0409(4) Uani 1 1 d .
F13 F 0.54213(8) 0.42374(12) 0.30939(8) 0.0396(4) Uani 1 1 d .
F3 F 0.73481(8) 0.16808(13) 0.31272(8) 0.0434(4) Uani 1 1 d .
F5 F 0.67118(7) 0.28059(16) 0.33847(8) 0.0459(4) Uani 1 1 d .
F17 F 0.87594(7) 0.54450(12) 0.60923(10) 0.0459(4) Uani 1 1 d .
F12 F 0.82527(9) 0.73551(16) 0.65247(9) 0.0500(4) Uani 1 1 d .
F16 F 0.95739(9) 0.56239(13) 0.70106(8) 0.0462(4) Uani 1 1 d .
F4 F 0.73841(9) 0.33991(15) 0.29244(8) 0.0515(5) Uani 1 1 d .
N3 N 0.69471(9) 0.90361(14) 0.35374(10) 0.0228(4) Uani 1 1 d .
N4 N 0.62328(8) 0.84418(14) 0.39122(9) 0.0188(3) Uani 1 1 d .
F7 F 0.79112(10) 0.62821(16) 0.71067(9) 0.0623(6) Uani 1 1 d .
F8 F 0.77051(9) 0.80107(16) 0.70824(11) 0.0639(6) Uani 1 1 d .
N1 N 0.80119(9) 0.08000(16) 0.63988(10) 0.0259(4) Uani 1 1 d .
F9 F 0.68943(9) 0.6866(2) 0.65760(12) 0.0810(8) Uani 1 1 d .
N2 N 0.87231(8) 0.14551(14) 0.60395(9) 0.0200(4) Uani 1 1 d .
C26 C 0.46609(10) 0.70218(17) 0.36191(11) 0.0223(4) Uani 1 1 d .
C36 C 0.67967(11) 0.98456(17) 0.38635(11) 0.0236(4) Uani 1 1 d .
H36 H 0.696793 1.053457 0.391631 0.028 Uiso 1 1 calc R
F10 F 0.72544(13) 0.79383(15) 0.59751(12) 0.0963(10) Uani 1 1 d .
C37 C 0.66064(10) 0.81973(17) 0.35794(11) 0.0197(4) Uani 1 1 d .
C27 C 0.50148(11) 0.69326(17) 0.43035(11) 0.0207(4) Uani 1 1 d .
C28 C 0.54304(10) 0.60303(17) 0.44208(10) 0.0205(4) Uani 1 1 d .
C1 C 1.01387(11) 0.3723(2) 0.67285(11) 0.0265(5) Uani 1 1 d .
C12 C 0.81710(11) 0.00176(18) 0.60593(11) 0.0254(5) Uani 1 1 d .
H12 H 0.800721 -0.067666 0.599447 0.030 Uiso 1 1 calc R
C5 C 1.02954(11) 0.29092(18) 0.63593(12) 0.0251(5) Uani 1 1 d .
C35 C 0.63589(10) 0.94832(16) 0.40969(11) 0.0204(4) Uani 1 1 d .
C11 C 0.83477(10) 0.16596(18) 0.63734(11) 0.0217(4) Uani 1 1 d .
C3 C 0.95235(10) 0.39740(17) 0.56134(11) 0.0226(4) Uani 1 1 d .
C4 C 0.99284(11) 0.30688(18) 0.56810(11) 0.0225(4) Uani 1 1 d .
C25 C 0.48214(10) 0.61523(17) 0.32906(11) 0.0218(4) Uani 1 1 d .
C29 C 0.52875(10) 0.55286(17) 0.37928(11) 0.0214(4) Uani 1 1 d .
C47 C 0.63749(11) 0.67080(18) 0.24952(10) 0.0227(4) Uani 1 1 d .
H47 H 0.677254 0.696434 0.244641 0.027 Uiso 1 1 calc R
C13 C 0.86061(10) 0.04208(17) 0.58334(11) 0.0219(4) Uani 1 1 d .
C23 C 0.77237(10) 0.37446(18) 0.61927(11) 0.0242(4) Uani 1 1 d .
H23 H 0.782749 0.450017 0.630030 0.029 Uiso 1 1 calc R
C33 C 0.41661(11) 0.7836(2) 0.32644(13) 0.0304(5) Uani 1 1 d .
H33A H 0.416407 0.838113 0.357510 0.046 Uiso 1 1 calc GR
H33B H 0.373915 0.750968 0.307131 0.046 Uiso 1 1 calc GR
H33C H 0.427223 0.814943 0.291520 0.046 Uiso 1 1 calc GR
C2 C 0.96735(10) 0.43936(18) 0.62604(11) 0.0243(4) Uani 1 1 d .
C44 C 0.72432(10) 0.61383(18) 0.38573(11) 0.0236(4) Uani 1 1 d .
H44 H 0.715038 0.537298 0.378390 0.028 Uiso 1 1 calc R
C24 C 0.75492(11) 0.3625(2) 0.54580(11) 0.0291(5) Uani 1 1 d .
H24A H 0.792464 0.379829 0.535899 0.044 Uiso 1 1 calc GR
H24B H 0.719300 0.409926 0.521614 0.044 Uiso 1 1 calc GR
H24C H 0.741757 0.290171 0.532611 0.044 Uiso 1 1 calc GR
C39 C 0.60569(10) 1.00685(17) 0.44953(11) 0.0230(4) Uani 1 1 d .
C20 C 0.86004(11) 0.30136(19) 0.75186(11) 0.0254(5) Uani 1 1 d .
H20 H 0.820218 0.274396 0.756056 0.030 Uiso 1 1 calc R
C15 C 0.89174(11) -0.01255(18) 0.54326(11) 0.0230(4) Uani 1 1 d .
C21 C 0.87210(13) 0.4132(2) 0.77884(13) 0.0341(6) Uani 1 1 d .
H21A H 0.911036 0.440983 0.775157 0.051 Uiso 1 1 calc GR
H21B H 0.877887 0.412849 0.825099 0.051 Uiso 1 1 calc GR
H21C H 0.835103 0.457312 0.753511 0.051 Uiso 1 1 calc GR
C38 C 0.73795(13) 0.9110(2) 0.31895(14) 0.0342(6) Uani 1 1 d .
H38A H 0.728236 0.974789 0.292250 0.051 Uiso 1 1 calc GR
H38B H 0.731793 0.849828 0.290382 0.051 Uiso 1 1 calc GR
H38C H 0.782765 0.913222 0.350922 0.051 Uiso 1 1 calc GR
C46 C 0.62751(12) 0.5556(2) 0.22855(12) 0.0311(5) Uani 1 1 d .
H46A H 0.665201 0.514844 0.256273 0.047 Uiso 1 1 calc GR
H46B H 0.621998 0.549643 0.182499 0.047 Uiso 1 1 calc GR
H46C H 0.588959 0.528793 0.233469 0.047 Uiso 1 1 calc GR
C43 C 0.74033(11) 0.6348(2) 0.45843(11) 0.0295(5) Uani 1 1 d .
H43A H 0.751458 0.708799 0.468093 0.044 Uiso 1 1 calc GR
H43B H 0.776966 0.591238 0.485332 0.044 Uiso 1 1 calc GR
H43C H 0.702829 0.617882 0.468492 0.044 Uiso 1 1 calc GR
C14 C 0.75734(14) 0.0671(2) 0.67366(15) 0.0381(6) Uani 1 1 d .
H14A H 0.712637 0.072563 0.641713 0.057 Uiso 1 1 calc GR
H14B H 0.765832 0.121809 0.707047 0.057 Uiso 1 1 calc GR
H14C H 0.764212 -0.001771 0.694819 0.057 Uiso 1 1 calc GR
C16 C 0.87705(12) 0.0481(2) 0.47916(12) 0.0299(5) Uani 1 1 d .
H16A H 0.830372 0.048999 0.453518 0.045 Uiso 1 1 calc GR
H16B H 0.898514 0.013986 0.453595 0.045 Uiso 1 1 calc GR
H16C H 0.892868 0.120031 0.489417 0.045 Uiso 1 1 calc GR
C31 C 0.58638(11) 0.5635(2) 0.50858(11) 0.0289(5) Uani 1 1 d .
H31A H 0.619944 0.518931 0.504432 0.043 Uiso 1 1 calc GR
H31B H 0.561035 0.522752 0.527456 0.043 Uiso 1 1 calc GR
H31C H 0.606516 0.622878 0.537351 0.043 Uiso 1 1 calc GR
C48 C 0.58089(11) 0.7393(2) 0.20696(11) 0.0296(5) Uani 1 1 d .
H48A H 0.541728 0.717245 0.212502 0.044 Uiso 1 1 calc GR
H48B H 0.574471 0.732035 0.160723 0.044 Uiso 1 1 calc GR
H48C H 0.590200 0.812606 0.220385 0.044 Uiso 1 1 calc GR
C30 C 0.55602(12) 0.44953(18) 0.37221(12) 0.0269(5) Uani 1 1 d .
C9 C 1.07967(12) 0.2085(2) 0.66681(14) 0.0350(6) Uani 1 1 d .
H9A H 1.071220 0.173743 0.702087 0.052 Uiso 1 1 calc GR
H9B H 1.122448 0.241036 0.685029 0.052 Uiso 1 1 calc GR
H9C H 1.078119 0.156818 0.633507 0.052 Uiso 1 1 calc GR
C6 C 0.94019(12) 0.54031(19) 0.63737(13) 0.0312(5) Uani 1 1 d .
C41 C 0.53273(11) 1.0126(2) 0.41061(12) 0.0272(5) Uani 1 1 d .
H41A H 0.523434 1.056020 0.371456 0.041 Uiso 1 1 calc GR
H41B H 0.512332 1.043371 0.438180 0.041 Uiso 1 1 calc GR
H41C H 0.515691 0.941927 0.397253 0.041 Uiso 1 1 calc GR
C40 C 0.62101(12) 0.9490(2) 0.51463(11) 0.0303(5) Uani 1 1 d .
H40A H 0.605802 0.876571 0.505638 0.045 Uiso 1 1 calc GR
H40B H 0.599327 0.984022 0.539671 0.045 Uiso 1 1 calc GR
H40C H 0.667706 0.949427 0.540186 0.045 Uiso 1 1 calc GR
C8 C 0.99829(13) 0.2498(2) 0.51160(13) 0.0315(5) Uani 1 1 d .
H8A H 1.013846 0.178503 0.525248 0.047 Uiso 1 1 calc GR
H8B H 1.028715 0.286515 0.497386 0.047 Uiso 1 1 calc GR
H8C H 0.955895 0.246835 0.475107 0.047 Uiso 1 1 calc GR
C34 C 0.44793(12) 0.5923(2) 0.25706(12) 0.0341(6) Uani 1 1 d .
H34A H 0.436529 0.658258 0.232549 0.051 Uiso 1 1 calc GR
H34B H 0.408638 0.552251 0.249618 0.051 Uiso 1 1 calc GR
H34C H 0.476300 0.551538 0.241992 0.051 Uiso 1 1 calc GR
C7 C 0.90905(12) 0.4446(2) 0.49714(12) 0.0304(5) Uani 1 1 d .
H7A H 0.888330 0.388705 0.465535 0.046 Uiso 1 1 calc GR
H7B H 0.934540 0.488770 0.480178 0.046 Uiso 1 1 calc GR
H7C H 0.875937 0.487165 0.503703 0.046 Uiso 1 1 calc GR
C19 C 0.91606(12) 0.2287(2) 0.79048(12) 0.0351(6) Uani 1 1 d .
H19A H 0.906597 0.157800 0.772310 0.053 Uiso 1 1 calc GR
H19B H 0.921819 0.227576 0.836737 0.053 Uiso 1 1 calc GR
H19C H 0.955643 0.254118 0.787150 0.053 Uiso 1 1 calc GR
C17 C 0.96477(11) -0.0173(2) 0.58317(12) 0.0299(5) Uani 1 1 d .
H17A H 0.981083 0.053232 0.598022 0.045 Uiso 1 1 calc GR
H17B H 0.986014 -0.045273 0.555597 0.045 Uiso 1 1 calc GR
H17C H 0.973873 -0.062841 0.621406 0.045 Uiso 1 1 calc GR
C45 C 0.78179(12) 0.6368(2) 0.36761(13) 0.0365(6) Uani 1 1 d .
H45A H 0.769084 0.626556 0.320278 0.055 Uiso 1 1 calc GR
H45B H 0.817332 0.589303 0.391804 0.055 Uiso 1 1 calc GR
H45C H 0.795791 0.709346 0.379123 0.055 Uiso 1 1 calc GR
C42 C 0.63425(13) 1.1173(2) 0.46409(15) 0.0374(6) Uani 1 1 d .
H42A H 0.681194 1.112743 0.487318 0.056 Uiso 1 1 calc GR
H42B H 0.616062 1.154525 0.491552 0.056 Uiso 1 1 calc GR
H42C H 0.623772 1.155333 0.422704 0.056 Uiso 1 1 calc GR
C10 C 1.04857(13) 0.3868(3) 0.74567(12) 0.0406(7) Uani 1 1 d .
H10A H 1.021090 0.426091 0.762610 0.061 Uiso 1 1 calc GR
H10B H 1.088678 0.425496 0.754828 0.061 Uiso 1 1 calc GR
H10C H 1.058595 0.318179 0.767128 0.061 Uiso 1 1 calc GR
C32 C 0.49415(13) 0.7578(2) 0.48329(13) 0.0316(5) Uani 1 1 d .
H32A H 0.535449 0.760753 0.521321 0.047 Uiso 1 1 calc GR
H32B H 0.461436 0.726263 0.496399 0.047 Uiso 1 1 calc GR
H32C H 0.480775 0.828847 0.466859 0.047 Uiso 1 1 calc GR
C18 C 0.86394(13) -0.1234(2) 0.52647(15) 0.0362(6) Uani 1 1 d .
H18A H 0.874054 -0.163384 0.567124 0.054 Uiso 1 1 calc GR
H18B H 0.882959 -0.158336 0.498934 0.054 Uiso 1 1 calc GR
H18C H 0.817047 -0.119421 0.502651 0.054 Uiso 1 1 calc GR
C22 C 0.71569(12) 0.3484(2) 0.63789(14) 0.0376(6) Uani 1 1 d .
H22A H 0.700734 0.277081 0.623523 0.056 Uiso 1 1 calc GR
H22B H 0.680475 0.397899 0.616438 0.056 Uiso 1 1 calc GR
H22C H 0.729483 0.353358 0.685678 0.056 Uiso 1 1 calc GR

loop_
_atom_site_aniso_label
_atom_site_aniso_U_11
_atom_site_aniso_U_22
_atom_site_aniso_U_33
_atom_site_aniso_U_23
_atom_site_aniso_U_13
_atom_site_aniso_U_12
Ru2 0.01745(9) 0.01674(9) 0.01802(9) -0.00065(6) 0.00828(7) -0.00044(6)
Ru1 0.01809(9) 0.02078(9) 0.01855(9) -0.00121(6) 0.00813(7) 0.00113(6)
P1 0.0187(2) 0.0171(2) 0.0181(3) -0.00042(19) 0.0086(2) 0.00109(19)
P2 0.0189(3) 0.0223(3) 0.0177(3) -0.0019(2) 0.0079(2) 0.00218(19)
P3 0.0255(3) 0.0212(3) 0.0225(3) -0.0017(2) 0.0111(2) -0.0006(2)
P4 0.0258(3) 0.0250(3) 0.0256(3) -0.0054(2) 0.0099(2) 0.0003(2)
F6 0.0452(9) 0.0194(7) 0.0394(8) -0.0042(6) 0.0186(7) 0.0002(6)
F11 0.0433(8) 0.0312(8) 0.0300(8) -0.0077(6) 0.0158(7) -0.0030(6)
F14 0.0466(9) 0.0217(7) 0.0457(9) 0.0023(6) 0.0206(7) -0.0059(6)
F18 0.0424(9) 0.0259(7) 0.0488(9) -0.0034(7) 0.0176(7) -0.0053(6)
F1 0.0483(9) 0.0267(7) 0.0328(8) 0.0038(6) 0.0172(7) -0.0018(6)
F15 0.0283(7) 0.0262(7) 0.0613(11) -0.0055(7) 0.0119(7) 0.0035(6)
F2 0.0290(8) 0.0516(10) 0.0449(9) -0.0078(8) 0.0177(7) -0.0003(7)
F13 0.0581(10) 0.0294(8) 0.0354(8) -0.0072(6) 0.0227(8) 0.0011(7)
F3 0.0547(10) 0.0394(9) 0.0416(9) -0.0208(7) 0.0248(8) -0.0113(8)
F5 0.0253(8) 0.0730(13) 0.0368(9) -0.0101(8) 0.0095(7) 0.0019(8)
F17 0.0292(8) 0.0289(8) 0.0779(13) -0.0129(8) 0.0192(8) 0.0018(6)
F12 0.0444(10) 0.0604(11) 0.0546(11) -0.0177(9) 0.0296(8) -0.0172(9)
F16 0.0629(11) 0.0387(9) 0.0438(9) -0.0162(7) 0.0284(9) -0.0055(8)
F4 0.0712(12) 0.0512(11) 0.0350(9) 0.0159(8) 0.0242(9) 0.0026(9)
N3 0.0243(9) 0.0193(9) 0.0290(10) -0.0008(7) 0.0150(8) -0.0016(7)
N4 0.0204(8) 0.0170(8) 0.0204(9) -0.0003(7) 0.0095(7) 0.0013(6)
F7 0.0782(14) 0.0571(12) 0.0348(9) 0.0118(8) 0.0042(9) -0.0177(10)
F8 0.0415(10) 0.0680(13) 0.0787(14) -0.0522(11) 0.0200(10) -0.0071(9)
N1 0.0274(10) 0.0274(10) 0.0283(10) -0.0024(8) 0.0167(8) -0.0011(8)
F9 0.0422(11) 0.114(2) 0.1011(18) -0.0741(16) 0.0434(12) -0.0290(11)
N2 0.0185(8) 0.0211(9) 0.0212(9) -0.0003(7) 0.0087(7) 0.0021(7)
C26 0.0182(10) 0.0241(11) 0.0251(11) 0.0031(8) 0.0092(8) -0.0010(8)
C36 0.0259(11) 0.0174(10) 0.0311(12) -0.0013(8) 0.0150(9) -0.0012(8)
F10 0.112(2) 0.0324(11) 0.0767(16) 0.0185(10) -0.0359(14) 0.0047(11)
C37 0.0187(9) 0.0193(10) 0.0225(10) -0.0004(8) 0.0095(8) 0.0006(8)
C27 0.0241(10) 0.0215(10) 0.0217(11) 0.0020(8) 0.0148(9) -0.0013(8)
C28 0.0206(10) 0.0213(10) 0.0204(10) 0.0020(8) 0.0090(8) -0.0033(8)
C1 0.0193(10) 0.0348(12) 0.0232(11) -0.0025(9) 0.0060(8) -0.0041(9)
C12 0.0280(11) 0.0213(10) 0.0300(12) -0.0017(9) 0.0149(10) -0.0008(8)
C5 0.0179(10) 0.0309(12) 0.0270(12) 0.0032(9) 0.0094(9) 0.0007(8)
C35 0.0211(10) 0.0166(9) 0.0236(10) -0.0007(8) 0.0091(8) 0.0013(7)
C11 0.0219(10) 0.0245(11) 0.0202(10) -0.0002(8) 0.0098(8) 0.0018(8)
C3 0.0219(10) 0.0226(10) 0.0230(11) -0.0008(8) 0.0085(8) -0.0033(8)
C4 0.0213(10) 0.0256(11) 0.0233(11) -0.0014(8) 0.0117(9) -0.0031(8)
C25 0.0193(10) 0.0241(10) 0.0212(10) 0.0001(8) 0.0072(8) -0.0045(8)
C29 0.0215(10) 0.0194(10) 0.0228(10) 0.0002(8) 0.0083(8) -0.0035(8)
C47 0.0247(10) 0.0264(11) 0.0184(10) -0.0023(8) 0.0100(8) 0.0004(8)
C13 0.0219(10) 0.0212(10) 0.0241(11) 0.0000(8) 0.0105(8) 0.0019(8)
C23 0.0209(10) 0.0261(11) 0.0259(11) 0.0016(9) 0.0095(9) 0.0054(8)
C33 0.0212(11) 0.0327(13) 0.0359(13) 0.0087(10) 0.0096(10) 0.0041(9)
C2 0.0203(10) 0.0255(11) 0.0262(11) -0.0054(9) 0.0082(9) -0.0040(8)
C44 0.0221(10) 0.0240(11) 0.0253(11) 0.0047(9) 0.0101(9) 0.0057(8)
C24 0.0260(11) 0.0352(13) 0.0229(11) 0.0038(9) 0.0062(9) 0.0015(9)
C39 0.0228(10) 0.0202(10) 0.0278(11) -0.0047(8) 0.0120(9) 0.0000(8)
C20 0.0236(11) 0.0351(13) 0.0182(10) -0.0023(9) 0.0091(9) 0.0039(9)
C15 0.0239(10) 0.0222(10) 0.0248(11) -0.0025(8) 0.0117(9) 0.0013(8)
C21 0.0350(13) 0.0391(14) 0.0281(13) -0.0113(11) 0.0123(10) -0.0008(11)
C38 0.0407(14) 0.0305(13) 0.0460(15) -0.0023(11) 0.0327(13) -0.0051(10)
C46 0.0338(12) 0.0315(13) 0.0283(12) -0.0087(10) 0.0127(10) 0.0006(10)
C43 0.0249(11) 0.0367(13) 0.0241(11) 0.0059(10) 0.0067(9) 0.0030(10)
C14 0.0452(15) 0.0383(14) 0.0472(16) -0.0076(12) 0.0360(13) -0.0090(12)
C16 0.0309(12) 0.0347(13) 0.0253(12) -0.0006(10) 0.0123(10) 0.0041(10)
C31 0.0262(11) 0.0341(13) 0.0234(11) 0.0067(10) 0.0065(9) -0.0012(9)
C48 0.0268(11) 0.0378(13) 0.0222(11) 0.0028(10) 0.0076(9) 0.0028(10)
C30 0.0312(11) 0.0194(10) 0.0303(12) -0.0017(9) 0.0126(10) -0.0032(9)
C9 0.0232(11) 0.0363(14) 0.0432(15) 0.0114(11) 0.0107(11) 0.0077(10)
C6 0.0312(12) 0.0248(12) 0.0384(14) -0.0094(10) 0.0145(10) -0.0057(9)
C41 0.0238(11) 0.0314(12) 0.0273(12) -0.0008(9) 0.0109(9) 0.0056(9)
C40 0.0302(12) 0.0362(13) 0.0229(11) -0.0037(10) 0.0088(9) 0.0036(10)
C8 0.0407(14) 0.0297(12) 0.0348(13) -0.0040(10) 0.0263(11) -0.0026(10)
C34 0.0292(12) 0.0453(15) 0.0224(12) -0.0024(10) 0.0045(10) -0.0065(11)
C7 0.0272(11) 0.0311(12) 0.0286(12) 0.0054(10) 0.0065(10) -0.0011(9)
C19 0.0319(13) 0.0488(16) 0.0230(12) 0.0063(11) 0.0092(10) 0.0117(11)
C17 0.0263(11) 0.0360(13) 0.0287(12) -0.0010(10) 0.0122(10) 0.0082(10)
C45 0.0241(11) 0.0521(17) 0.0354(14) 0.0159(12) 0.0137(10) 0.0092(11)
C42 0.0408(14) 0.0237(12) 0.0578(18) -0.0155(12) 0.0303(13) -0.0057(10)
C10 0.0299(13) 0.0627(19) 0.0234(12) -0.0068(12) 0.0041(10) -0.0071(12)
C32 0.0394(13) 0.0320(13) 0.0341(13) -0.0027(10) 0.0258(11) -0.0003(10)
C18 0.0400(14) 0.0263(12) 0.0513(16) -0.0102(11) 0.0275(13) -0.0020(10)
C22 0.0251(12) 0.0542(17) 0.0359(14) 0.0112(12) 0.0145(11) 0.0107(11)

loop_
_atom_type_symbol
_atom_type_description
_atom_type_scat_dispersion_real
_atom_type_scat_dispersion_imag
_atom_type_scat_source
C C 0.0033 0.0016 'International Tables Vol C Tables 4.2.6.8 and 6.1.1.4'
H H 0.0000 0.0000 'International Tables Vol C Tables 4.2.6.8 and 6.1.1.4'
F F 0.0171 0.0103 'International Tables Vol C Tables 4.2.6.8 and 6.1.1.4'
N N 0.0061 0.0033 'International Tables Vol C Tables 4.2.6.8 and 6.1.1.4'
P P 0.1023 0.0942 'International Tables Vol C Tables 4.2.6.8 and 6.1.1.4'
Ru Ru -1.2594 0.8363 'International Tables Vol C Tables 4.2.6.8 and 6.1.1.4'

loop_
_geom_angle_atom_site_label_1
_geom_angle_atom_site_label_2
_geom_angle_atom_site_label_3
_geom_angle
N4 Ru2 P1 69.00(5)
N4 Ru2 C26 122.79(7)
N4 Ru2 C27 117.11(7)
C26 Ru2 P1 148.72(6)
C26 Ru2 C27 37.40(8)
C27 Ru2 P1 168.81(6)
C28 Ru2 P1 130.16(6)
C28 Ru2 N4 135.39(7)
C28 Ru2 C26 64.87(8)
C28 Ru2 C27 38.76(8)
C28 Ru2 C25 66.58(8)
C25 Ru2 P1 115.14(6)
C25 Ru2 N4 150.26(8)
C25 Ru2 C26 39.22(8)
C25 Ru2 C27 64.79(8)
C29 Ru2 P1 107.32(6)
C29 Ru2 N4 170.22(8)
C29 Ru2 C26 65.20(8)
C29 Ru2 C27 65.01(8)
C29 Ru2 C28 39.94(8)
C29 Ru2 C25 39.48(8)
N2 Ru1 P2 68.92(5)
N2 Ru1 C5 122.61(8)
N2 Ru1 C4 117.46(7)
C1 Ru1 P2 115.19(7)
C1 Ru1 N2 149.45(8)
C1 Ru1 C5 39.22(9)
C1 Ru1 C3 66.43(9)
C1 Ru1 C4 64.96(9)
C5 Ru1 P2 149.06(7)
C5 Ru1 C4 37.49(8)
C3 Ru1 P2 129.59(6)
C3 Ru1 N2 136.50(8)
C3 Ru1 C5 64.76(8)
C3 Ru1 C4 38.82(8)
C4 Ru1 P2 168.26(6)
C2 Ru1 P2 106.99(6)
C2 Ru1 N2 170.85(8)
C2 Ru1 C1 39.57(9)
C2 Ru1 C5 65.22(9)
C2 Ru1 C3 39.72(8)
C2 Ru1 C4 65.13(8)
C37 P1 Ru2 80.67(7)
C37 P1 C47 108.19(10)
C37 P1 C44 108.07(10)
C47 P1 Ru2 127.01(7)
C47 P1 C44 108.03(10)
C44 P1 Ru2 118.66(7)
C11 P2 Ru1 80.70(7)
C11 P2 C23 108.93(11)
C11 P2 C20 107.35(11)
C23 P2 Ru1 119.13(8)
C20 P2 Ru1 126.58(8)
C20 P2 C23 108.01(10)
F6 P3 F1 89.46(8)
F6 P3 F2 89.94(9)
F6 P3 F3 179.35(11)
F6 P3 F5 90.88(9)
F6 P3 F4 91.17(9)
F1 P3 F3 90.12(9)
F2 P3 F1 89.67(9)
F2 P3 F3 89.55(9)
F5 P3 F1 89.22(9)
F5 P3 F2 178.61(11)
F5 P3 F3 89.61(9)
F4 P3 F1 179.35(11)
F4 P3 F2 90.48(10)
F4 P3 F3 89.25(10)
F4 P3 F5 90.63(10)
F11 P4 F12 92.18(9)
F11 P4 F7 89.60(10)
F11 P4 F8 178.73(12)
F11 P4 F9 88.92(9)
F12 P4 F7 88.15(11)
F12 P4 F8 88.50(10)
F12 P4 F9 177.74(13)
F7 P4 F8 89.35(12)
F9 P4 F7 89.88(14)
F9 P4 F8 90.37(10)
F10 P4 F11 90.34(11)
F10 P4 F12 89.84(15)
F10 P4 F7 177.99(15)
F10 P4 F8 90.74(13)
F10 P4 F9 92.13(16)
C36 N3 C38 125.41(19)
C37 N3 C36 107.29(18)
C37 N3 C38 127.25(19)
C37 N4 Ru2 100.91(13)
C37 N4 C35 106.36(17)
C35 N4 Ru2 152.23(15)
C12 N1 C14 124.6(2)
C11 N1 C12 107.27(18)
C11 N1 C14 128.1(2)
C11 N2 Ru1 100.91(14)
C11 N2 C13 106.54(18)
C13 N2 Ru1 151.92(15)
C27 C26 Ru2 72.64(12)
C27 C26 C25 109.20(19)
C27 C26 C33 127.4(2)
C25 C26 Ru2 68.53(12)
C25 C26 C33 123.4(2)
C33 C26 Ru2 127.25(16)
N3 C36 H36 126.0
C35 C36 N3 107.93(19)
C35 C36 H36 126.0
N3 C37 P1 140.89(17)
N3 C37 N4 110.40(18)
N4 C37 P1 108.68(15)
C26 C27 Ru2 69.96(12)
C26 C27 C28 108.08(19)
C26 C27 C32 127.3(2)
C28 C27 Ru2 67.13(11)
C28 C27 C32 124.4(2)
C32 C27 Ru2 132.74(16)
C27 C28 Ru2 74.12(12)
C27 C28 C29 107.33(18)
C27 C28 C31 124.9(2)
C29 C28 Ru2 69.54(12)
C29 C28 C31 127.3(2)
C31 C28 Ru2 127.40(15)
C5 C1 Ru1 72.80(13)
C5 C1 C10 123.7(2)
C2 C1 Ru1 69.64(12)
C2 C1 C5 107.1(2)
C2 C1 C10 128.8(2)
C10 C1 Ru1 129.01(18)
N1 C12 H12 126.1
C13 C12 N1 107.7(2)
C13 C12 H12 126.1
C1 C5 Ru1 67.98(12)
C1 C5 C9 123.7(2)
C4 C5 Ru1 72.16(13)
C4 C5 C1 108.9(2)
C4 C5 C9 127.3(2)
C9 C5 Ru1 128.34(17)
N4 C35 C39 124.08(19)
C36 C35 N4 108.01(19)
C36 C35 C39 127.9(2)
N1 C11 P2 140.64(17)
N1 C11 N2 110.41(19)
N2 C11 P2 108.95(16)
C4 C3 Ru1 73.83(13)
C4 C3 C7 124.8(2)
C2 C3 Ru1 69.49(13)
C2 C3 C4 107.69(19)
C2 C3 C7 127.2(2)
C7 C3 Ru1 127.83(16)
C5 C4 Ru1 70.35(13)
C5 C4 C3 107.9(2)
C5 C4 C8 127.7(2)
C3 C4 Ru1 67.35(12)
C3 C4 C8 124.1(2)
C8 C4 Ru1 132.49(16)
C26 C25 Ru2 72.25(12)
C26 C25 C34 123.8(2)
C29 C25 Ru2 69.45(12)
C29 C25 C26 106.80(19)
C29 C25 C34 128.9(2)
C34 C25 Ru2 129.42(16)
C28 C29 Ru2 70.51(12)
C28 C29 C30 123.2(2)
C25 C29 Ru2 71.07(12)
C25 C29 C28 108.44(19)
C25 C29 C30 128.2(2)
C30 C29 Ru2 127.62(15)
P1 C47 H47 108.2
C46 C47 P1 110.05(16)
C46 C47 H47 108.2
C48 C47 P1 109.91(15)
C48 C47 H47 108.2
C48 C47 C46 112.08(19)
N2 C13 C15 124.29(19)
C12 C13 N2 108.05(19)
C12 C13 C15 127.7(2)
P2 C23 H23 106.8
C24 C23 P2 109.16(15)
C24 C23 H23 106.8
C24 C23 C22 112.0(2)
C22 C23 P2 114.84(17)
C22 C23 H23 106.8
C26 C33 H33A 109.5
C26 C33 H33B 109.5
C26 C33 H33C 109.5
H33A C33 H33B 109.5
H33A C33 H33C 109.5
H33B C33 H33C 109.5
C1 C2 Ru1 70.80(13)
C1 C2 C3 108.3(2)
C1 C2 C6 128.9(2)
C3 C2 Ru1 70.79(13)
C3 C2 C6 122.6(2)
C6 C2 Ru1 127.38(16)
P1 C44 H44 106.9
C43 C44 P1 109.06(15)
C43 C44 H44 106.9
C43 C44 C45 111.7(2)
C45 C44 P1 115.02(16)
C45 C44 H44 106.9
C23 C24 H24A 109.5
C23 C24 H24B 109.5
C23 C24 H24C 109.5
H24A C24 H24B 109.5
H24A C24 H24C 109.5
H24B C24 H24C 109.5
C35 C39 C41 109.14(18)
C35 C39 C40 108.89(18)
C35 C39 C42 109.31(19)
C41 C39 C40 110.29(19)
C41 C39 C42 110.2(2)
C42 C39 C40 109.0(2)
P2 C20 H20 108.3
C21 C20 P2 110.27(17)
C21 C20 H20 108.3
C19 C20 P2 110.07(16)
C19 C20 H20 108.3
C19 C20 C21 111.6(2)
C13 C15 C16 109.28(18)
C13 C15 C17 108.89(18)
C13 C15 C18 109.30(19)
C16 C15 C18 108.9(2)
C17 C15 C16 110.16(19)
C17 C15 C18 110.3(2)
C20 C21 H21A 109.5
C20 C21 H21B 109.5
C20 C21 H21C 109.5
H21A C21 H21B 109.5
H21A C21 H21C 109.5
H21B C21 H21C 109.5
N3 C38 H38A 109.5
N3 C38 H38B 109.5
N3 C38 H38C 109.5
H38A C38 H38B 109.5
H38A C38 H38C 109.5
H38B C38 H38C 109.5
C47 C46 H46A 109.5
C47 C46 H46B 109.5
C47 C46 H46C 109.5
H46A C46 H46B 109.5
H46A C46 H46C 109.5
H46B C46 H46C 109.5
C44 C43 H43A 109.5
C44 C43 H43B 109.5
C44 C43 H43C 109.5
H43A C43 H43B 109.5
H43A C43 H43C 109.5
H43B C43 H43C 109.5
N1 C14 H14A 109.5
N1 C14 H14B 109.5
N1 C14 H14C 109.5
H14A C14 H14B 109.5
H14A C14 H14C 109.5
H14B C14 H14C 109.5
C15 C16 H16A 109.5
C15 C16 H16B 109.5
C15 C16 H16C 109.5
H16A C16 H16B 109.5
H16A C16 H16C 109.5
H16B C16 H16C 109.5
C28 C31 H31A 109.5
C28 C31 H31B 109.5
C28 C31 H31C 109.5
H31A C31 H31B 109.5
H31A C31 H31C 109.5
H31B C31 H31C 109.5
C47 C48 H48A 109.5
C47 C48 H48B 109.5
C47 C48 H48C 109.5
H48A C48 H48B 109.5
H48A C48 H48C 109.5
H48B C48 H48C 109.5
F14 C30 C29 110.55(19)
F15 C30 F14 106.6(2)
F15 C30 F13 107.1(2)
F15 C30 C29 113.53(19)
F13 C30 F14 105.65(19)
F13 C30 C29 112.9(2)
C5 C9 H9A 109.5
C5 C9 H9B 109.5
C5 C9 H9C 109.5
H9A C9 H9B 109.5
H9A C9 H9C 109.5
H9B C9 H9C 109.5
F18 C6 C2 110.6(2)
F17 C6 F18 106.0(2)
F17 C6 F16 107.2(2)
F17 C6 C2 113.5(2)
F16 C6 F18 106.00(19)
F16 C6 C2 113.1(2)
C39 C41 H41A 109.5
C39 C41 H41B 109.5
C39 C41 H41C 109.5
H41A C41 H41B 109.5
H41A C41 H41C 109.5
H41B C41 H41C 109.5
C39 C40 H40A 109.5
C39 C40 H40B 109.5
C39 C40 H40C 109.5
H40A C40 H40B 109.5
H40A C40 H40C 109.5
H40B C40 H40C 109.5
C4 C8 H8A 109.5
C4 C8 H8B 109.5
C4 C8 H8C 109.5
H8A C8 H8B 109.5
H8A C8 H8C 109.5
H8B C8 H8C 109.5
C25 C34 H34A 109.5
C25 C34 H34B 109.5
C25 C34 H34C 109.5
H34A C34 H34B 109.5
H34A C34 H34C 109.5
H34B C34 H34C 109.5
C3 C7 H7A 109.5
C3 C7 H7B 109.5
C3 C7 H7C 109.5
H7A C7 H7B 109.5
H7A C7 H7C 109.5
H7B C7 H7C 109.5
C20 C19 H19A 109.5
C20 C19 H19B 109.5
C20 C19 H19C 109.5
H19A C19 H19B 109.5
H19A C19 H19C 109.5
H19B C19 H19C 109.5
C15 C17 H17A 109.5
C15 C17 H17B 109.5
C15 C17 H17C 109.5
H17A C17 H17B 109.5
H17A C17 H17C 109.5
H17B C17 H17C 109.5
C44 C45 H45A 109.5
C44 C45 H45B 109.5
C44 C45 H45C 109.5
H45A C45 H45B 109.5
H45A C45 H45C 109.5
H45B C45 H45C 109.5
C39 C42 H42A 109.5
C39 C42 H42B 109.5
C39 C42 H42C 109.5
H42A C42 H42B 109.5
H42A C42 H42C 109.5
H42B C42 H42C 109.5
C1 C10 H10A 109.5
C1 C10 H10B 109.5
C1 C10 H10C 109.5
H10A C10 H10B 109.5
H10A C10 H10C 109.5
H10B C10 H10C 109.5
C27 C32 H32A 109.5
C27 C32 H32B 109.5
C27 C32 H32C 109.5
H32A C32 H32B 109.5
H32A C32 H32C 109.5
H32B C32 H32C 109.5
C15 C18 H18A 109.5
C15 C18 H18B 109.5
C15 C18 H18C 109.5
H18A C18 H18B 109.5
H18A C18 H18C 109.5
H18B C18 H18C 109.5
C23 C22 H22A 109.5
C23 C22 H22B 109.5
C23 C22 H22C 109.5
H22A C22 H22B 109.5
H22A C22 H22C 109.5
H22B C22 H22C 109.5

loop_
_geom_bond_atom_site_label_1
_geom_bond_atom_site_label_2
_geom_bond_distance
Ru2 P1 2.3905(6)
Ru2 N4 2.1501(18)
Ru2 C26 2.184(2)
Ru2 C27 2.218(2)
Ru2 C28 2.125(2)
Ru2 C25 2.134(2)
Ru2 C29 2.112(2)
Ru1 P2 2.3930(6)
Ru1 N2 2.1599(18)
Ru1 C1 2.125(2)
Ru1 C5 2.190(2)
Ru1 C3 2.127(2)
Ru1 C4 2.213(2)
Ru1 C2 2.110(2)
P1 C37 1.803(2)
P1 C47 1.832(2)
P1 C44 1.835(2)
P2 C11 1.807(2)
P2 C23 1.838(2)
P2 C20 1.834(2)
P3 F6 1.5916(15)
P3 F1 1.6035(16)
P3 F2 1.6030(16)
P3 F3 1.6101(16)
P3 F5 1.5934(17)
P3 F4 1.5919(17)
P4 F11 1.5843(15)
P4 F12 1.5852(18)
P4 F7 1.6018(19)
P4 F8 1.6039(17)
P4 F9 1.5881(19)
P4 F10 1.565(2)
F14 C30 1.344(3)
F18 C6 1.346(3)
F15 C30 1.328(3)
F13 C30 1.340(3)
F17 C6 1.334(3)
F16 C6 1.337(3)
N3 C36 1.378(3)
N3 C37 1.343(3)
N3 C38 1.464(3)
N4 C37 1.356(3)
N4 C35 1.388(3)
N1 C12 1.380(3)
N1 C11 1.348(3)
N1 C14 1.465(3)
N2 C11 1.351(3)
N2 C13 1.389(3)
C26 C27 1.412(3)
C26 C25 1.450(3)
C26 C33 1.502(3)
C36 H36 0.9500
C36 C35 1.363(3)
C27 C28 1.444(3)
C27 C32 1.495(3)
C28 C29 1.447(3)
C28 C31 1.498(3)
C1 C5 1.449(3)
C1 C2 1.433(3)
C1 C10 1.501(3)
C12 H12 0.9500
C12 C13 1.366(3)
C5 C4 1.415(3)
C5 C9 1.499(3)
C35 C39 1.508(3)
C3 C4 1.445(3)
C3 C2 1.439(3)
C3 C7 1.498(3)
C4 C8 1.494(3)
C25 C29 1.434(3)
C25 C34 1.501(3)
C29 C30 1.491(3)
C47 H47 1.0000
C47 C46 1.533(3)
C47 C48 1.529(3)
C13 C15 1.503(3)
C23 H23 1.0000
C23 C24 1.523(3)
C23 C22 1.527(3)
C33 H33A 0.9800
C33 H33B 0.9800
C33 H33C 0.9800
C2 C6 1.491(3)
C44 H44 1.0000
C44 C43 1.528(3)
C44 C45 1.529(3)
C24 H24A 0.9800
C24 H24B 0.9800
C24 H24C 0.9800
C39 C41 1.530(3)
C39 C40 1.533(3)
C39 C42 1.533(3)
C20 H20 1.0000
C20 C21 1.531(3)
C20 C19 1.530(3)
C15 C16 1.534(3)
C15 C17 1.534(3)
C15 C18 1.535(3)
C21 H21A 0.9800
C21 H21B 0.9800
C21 H21C 0.9800
C38 H38A 0.9800
C38 H38B 0.9800
C38 H38C 0.9800
C46 H46A 0.9800
C46 H46B 0.9800
C46 H46C 0.9800
C43 H43A 0.9800
C43 H43B 0.9800
C43 H43C 0.9800
C14 H14A 0.9800
C14 H14B 0.9800
C14 H14C 0.9800
C16 H16A 0.9800
C16 H16B 0.9800
C16 H16C 0.9800
C31 H31A 0.9800
C31 H31B 0.9800
C31 H31C 0.9800
C48 H48A 0.9800
C48 H48B 0.9800
C48 H48C 0.9800
C9 H9A 0.9800
C9 H9B 0.9800
C9 H9C 0.9800
C41 H41A 0.9800
C41 H41B 0.9800
C41 H41C 0.9800
C40 H40A 0.9800
C40 H40B 0.9800
C40 H40C 0.9800
C8 H8A 0.9800
C8 H8B 0.9800
C8 H8C 0.9800
C34 H34A 0.9800
C34 H34B 0.9800
C34 H34C 0.9800
C7 H7A 0.9800
C7 H7B 0.9800
C7 H7C 0.9800
C19 H19A 0.9800
C19 H19B 0.9800
C19 H19C 0.9800
C17 H17A 0.9800
C17 H17B 0.9800
C17 H17C 0.9800
C45 H45A 0.9800
C45 H45B 0.9800
C45 H45C 0.9800
C42 H42A 0.9800
C42 H42B 0.9800
C42 H42C 0.9800
C10 H10A 0.9800
C10 H10B 0.9800
C10 H10C 0.9800
C32 H32A 0.9800
C32 H32B 0.9800
C32 H32C 0.9800
C18 H18A 0.9800
C18 H18B 0.9800
C18 H18C 0.9800
C22 H22A 0.9800
C22 H22B 0.9800
C22 H22C 0.9800

loop_
_geom_torsion_atom_site_label_1
_geom_torsion_atom_site_label_2
_geom_torsion_atom_site_label_3
_geom_torsion_atom_site_label_4
_geom_torsion
Ru2 P1 C37 N3 -175.2(3)
Ru2 P1 C37 N4 7.35(13)
Ru2 P1 C47 C46 -87.70(17)
Ru2 P1 C47 C48 36.2(2)
Ru2 P1 C44 C43 -33.25(19)
Ru2 P1 C44 C45 -159.58(16)
Ru2 N4 C37 P1 -8.22(15)
Ru2 N4 C37 N3 173.52(15)
Ru2 N4 C35 C36 -167.9(2)
Ru2 N4 C35 C39 12.9(4)
Ru2 C26 C27 C28 -56.34(14)
Ru2 C26 C27 C32 129.1(2)
Ru2 C26 C25 C29 61.21(14)
Ru2 C26 C25 C34 -126.0(2)
Ru2 C27 C28 C29 -62.01(14)
Ru2 C27 C28 C31 124.9(2)
Ru2 C28 C29 C25 -61.27(15)
Ru2 C28 C29 C30 122.8(2)
Ru2 C25 C29 C28 60.92(14)
Ru2 C25 C29 C30 -123.5(2)
Ru2 C29 C30 F14 159.05(16)
Ru2 C29 C30 F15 39.3(3)
Ru2 C29 C30 F13 -82.9(2)
Ru1 P2 C11 N1 173.3(3)
Ru1 P2 C11 N2 -6.20(14)
Ru1 P2 C23 C24 33.76(19)
Ru1 P2 C23 C22 160.47(16)
Ru1 P2 C20 C21 87.42(17)
Ru1 P2 C20 C19 -36.1(2)
Ru1 N2 C11 P2 6.91(15)
Ru1 N2 C11 N1 -172.74(15)
Ru1 N2 C13 C12 166.3(2)
Ru1 N2 C13 C15 -13.6(5)
Ru1 C1 C5 C4 60.80(16)
Ru1 C1 C5 C9 -122.3(2)
Ru1 C1 C2 C3 -61.14(15)
Ru1 C1 C2 C6 123.0(2)
Ru1 C5 C4 C3 56.98(15)
Ru1 C5 C4 C8 -129.1(2)
Ru1 C3 C4 C5 -58.83(16)
Ru1 C3 C4 C8 127.0(2)
Ru1 C3 C2 C1 61.15(16)
Ru1 C3 C2 C6 -122.7(2)
Ru1 C2 C6 F18 -154.48(17)
Ru1 C2 C6 F17 -35.5(3)
Ru1 C2 C6 F16 86.8(2)
N3 C36 C35 N4 -0.3(3)
N3 C36 C35 C39 178.9(2)
N4 C35 C39 C41 -63.1(3)
N4 C35 C39 C40 57.4(3)
N4 C35 C39 C42 176.4(2)
N1 C12 C13 N2 0.6(3)
N1 C12 C13 C15 -179.5(2)
N2 C13 C15 C16 -57.5(3)
N2 C13 C15 C17 62.9(3)
N2 C13 C15 C18 -176.6(2)
C26 C27 C28 Ru2 58.07(15)
C26 C27 C28 C29 -3.9(2)
C26 C27 C28 C31 -177.1(2)
C26 C25 C29 Ru2 -63.05(14)
C26 C25 C29 C28 -2.1(2)
C26 C25 C29 C30 173.5(2)
C36 N3 C37 P1 -176.4(2)
C36 N3 C37 N4 1.0(3)
C36 C35 C39 C41 117.9(3)
C36 C35 C39 C40 -121.7(2)
C36 C35 C39 C42 -2.7(3)
C37 P1 C47 C46 -179.64(15)
C37 P1 C47 C48 -55.74(18)
C37 P1 C44 C43 55.84(18)
C37 P1 C44 C45 -70.5(2)
C37 N3 C36 C35 -0.4(3)
C37 N4 C35 C36 0.9(2)
C37 N4 C35 C39 -178.3(2)
C27 C26 C25 Ru2 -61.54(15)
C27 C26 C25 C29 -0.3(2)
C27 C26 C25 C34 172.4(2)
C27 C28 C29 Ru2 65.02(14)
C27 C28 C29 C25 3.7(2)
C27 C28 C29 C30 -172.14(19)
C28 C29 C30 F14 69.0(3)
C28 C29 C30 F15 -50.8(3)
C28 C29 C30 F13 -172.94(19)
C1 C5 C4 Ru1 -58.22(16)
C1 C5 C4 C3 -1.2(3)
C1 C5 C4 C8 172.7(2)
C1 C2 C6 F18 110.6(3)
C1 C2 C6 F17 -130.4(3)
C1 C2 C6 F16 -8.1(4)
C12 N1 C11 P2 179.6(2)
C12 N1 C11 N2 -0.9(3)
C12 C13 C15 C16 122.6(3)
C12 C13 C15 C17 -117.0(3)
C12 C13 C15 C18 3.5(3)
C5 C1 C2 Ru1 63.66(16)
C5 C1 C2 C3 2.5(3)
C5 C1 C2 C6 -173.3(2)
C35 N4 C37 P1 177.08(14)
C35 N4 C37 N3 -1.2(2)
C11 P2 C23 C24 -55.98(19)
C11 P2 C23 C22 70.7(2)
C11 P2 C20 C21 178.63(16)
C11 P2 C20 C19 55.1(2)
C11 N1 C12 C13 0.2(3)
C11 N2 C13 C12 -1.2(2)
C11 N2 C13 C15 178.9(2)
C3 C2 C6 F18 -64.7(3)
C3 C2 C6 F17 54.3(3)
C3 C2 C6 F16 176.6(2)
C4 C3 C2 Ru1 -64.44(15)
C4 C3 C2 C1 -3.3(2)
C4 C3 C2 C6 172.9(2)
C25 C26 C27 Ru2 59.00(15)
C25 C26 C27 C28 2.7(2)
C25 C26 C27 C32 -171.9(2)
C25 C29 C30 F14 -106.1(3)
C25 C29 C30 F15 134.2(2)
C25 C29 C30 F13 12.0(3)
C47 P1 C37 N3 -49.2(3)
C47 P1 C37 N4 133.38(15)
C47 P1 C44 C43 172.67(16)
C47 P1 C44 C45 46.3(2)
C13 N2 C11 P2 -179.05(14)
C13 N2 C11 N1 1.3(2)
C23 P2 C11 N1 -69.0(3)
C23 P2 C11 N2 111.52(16)
C23 P2 C20 C21 -64.05(19)
C23 P2 C20 C19 172.42(18)
C33 C26 C27 Ru2 -124.0(2)
C33 C26 C27 C28 179.7(2)
C33 C26 C27 C32 5.1(4)
C33 C26 C25 Ru2 121.3(2)
C33 C26 C25 C29 -177.5(2)
C33 C26 C25 C34 -4.7(3)
C2 C1 C5 Ru1 -61.58(15)
C2 C1 C5 C4 -0.8(3)
C2 C1 C5 C9 176.1(2)
C2 C3 C4 Ru1 61.62(15)
C2 C3 C4 C5 2.8(2)
C2 C3 C4 C8 -171.4(2)
C44 P1 C37 N3 67.5(3)
C44 P1 C37 N4 -109.88(16)
C44 P1 C47 C46 63.59(18)
C44 P1 C47 C48 -172.50(16)
C20 P2 C11 N1 47.7(3)
C20 P2 C11 N2 -131.76(16)
C20 P2 C23 C24 -172.28(16)
C20 P2 C23 C22 -45.6(2)
C38 N3 C36 C35 177.3(2)
C38 N3 C37 P1 6.0(4)
C38 N3 C37 N4 -176.6(2)
C14 N1 C12 C13 -177.9(2)
C14 N1 C11 P2 -2.4(4)
C14 N1 C11 N2 177.0(2)
C31 C28 C29 Ru2 -122.1(2)
C31 C28 C29 C25 176.7(2)
C31 C28 C29 C30 0.8(3)
C9 C5 C4 Ru1 125.0(2)
C9 C5 C4 C3 -178.0(2)
C9 C5 C4 C8 -4.1(4)
C34 C25 C29 Ru2 124.7(2)
C34 C25 C29 C28 -174.4(2)
C34 C25 C29 C30 1.2(4)
C7 C3 C4 Ru1 -125.2(2)
C7 C3 C4 C5 176.0(2)
C7 C3 C4 C8 1.8(3)
C7 C3 C2 Ru1 122.6(2)
C7 C3 C2 C1 -176.3(2)
C7 C3 C2 C6 -0.1(4)
C10 C1 C5 Ru1 125.8(2)
C10 C1 C5 C4 -173.4(2)
C10 C1 C5 C9 3.5(4)
C10 C1 C2 Ru1 -124.3(3)
C10 C1 C2 C3 174.6(2)
C10 C1 C2 C6 -1.2(4)
C32 C27 C28 Ru2 -127.1(2)
C32 C27 C28 C29 170.8(2)
C32 C27 C28 C31 -2.3(3)
